data_7117112
loop_
_publ_author_name
'Mahmood Azizpoor Fard'
'Florian Weigend'
'John F. Corrigan'

_publ_section_title
;
 Simple but effective: thermally stable Cu-ESiMe3via NHC ligation
;
_journal_name_full Chem.Commun.
_journal_page_first 8361
_journal_paper_doi 10.1039/C5cc00940E
_journal_volume 51
_journal_year 2015
_chemical_formula_sum 'C34 H53 Cu N2 O S Si'
_chemical_formula_weight 629.47
_space_group_crystal_system monoclinic
_space_group_IT_number 15
_space_group_name_Hall '-C 2yc'
_space_group_name_H-M_alt 'C 1 2/c 1'
_symmetry_space_group_name_Hall '-C 2yc'
_symmetry_space_group_name_H-M 'C 1 2/c 1'
_atom_sites_solution_hydrogens geom
_atom_sites_solution_primary dual
_atom_sites_solution_secondary difmap
_audit_creation_method SHELXL-2014/6
_audit_update_record
;
2015-01-23 deposited with the CCDC.
2015-04-10 downloaded from the CCDC.
;
_cell_angle_alpha 90
_cell_angle_beta 92.619(12)
_cell_angle_gamma 90
_cell_formula_units_Z 8
_cell_length_a 28.986(15)
_cell_length_b 12.887(7)
_cell_length_c 19.067(9)
_cell_measurement_reflns_used 9992
_cell_measurement_temperature 110
_cell_measurement_theta_max 27.46
_cell_measurement_theta_min 2.51
_cell_volume 7115(6)
_computing_cell_refinement SAINT
_computing_data_collection Apex2
_computing_data_reduction SAINT
_computing_molecular_graphics NRCVAX
_computing_publication_material cif2tables.py
_computing_structure_refinement SHELXL-2014
_computing_structure_solution SHELXT
_diffrn_ambient_temperature 110
_diffrn_detector 'CCD plate'
_diffrn_detector_type 'Bruker Apex2'
_diffrn_measured_fraction_theta_full 1.000
_diffrn_measured_fraction_theta_max 0.994
_diffrn_measurement_device '\k-geometry diffractometer'
_diffrn_measurement_device_type 'Bruker Kappa Axis Apex2'
_diffrn_measurement_method 'phi and omega scans'
_diffrn_radiation_type MoK\a
_diffrn_radiation_wavelength 0.71073
_diffrn_reflns_av_R_equivalents 0.0771
_diffrn_reflns_av_unetI/netI 0.0662
_diffrn_reflns_Laue_measured_fraction_full 1.000
_diffrn_reflns_Laue_measured_fraction_max 0.994
_diffrn_reflns_limit_h_max 37
_diffrn_reflns_limit_h_min -38
_diffrn_reflns_limit_k_max 16
_diffrn_reflns_limit_k_min -17
_diffrn_reflns_limit_l_max 25
_diffrn_reflns_limit_l_min -25
_diffrn_reflns_number 60384
_diffrn_reflns_point_group_measured_fraction_full 1.000
_diffrn_reflns_point_group_measured_fraction_max 0.994
_diffrn_reflns_theta_full 25.242
_diffrn_reflns_theta_max 28.415
_diffrn_reflns_theta_min 1.406
_diffrn_source 'sealed tube'
_exptl_absorpt_coefficient_mu 0.733
_exptl_absorpt_correction_T_max 0.7457
_exptl_absorpt_correction_T_min 0.5953
_exptl_absorpt_correction_type multi-scan
_exptl_absorpt_process_details SADABS
_exptl_crystal_colour colourless
_exptl_crystal_density_diffrn 1.175
_exptl_crystal_description plate
_exptl_crystal_F_000 2704
_exptl_crystal_size_max 0.312
_exptl_crystal_size_mid 0.237
_exptl_crystal_size_min 0.067
_refine_diff_density_max 0.943
_refine_diff_density_min -0.733
_refine_diff_density_rms 0.159
_refine_ls_extinction_coef .
_refine_ls_extinction_method none
_refine_ls_goodness_of_fit_ref 1.195
_refine_ls_hydrogen_treatment constr
_refine_ls_matrix_type full
_refine_ls_number_parameters 348
_refine_ls_number_reflns 8905
_refine_ls_number_restraints 10
_refine_ls_restrained_S_all 1.217
_refine_ls_R_factor_all 0.1080
_refine_ls_R_factor_gt 0.0573
_refine_ls_shift/su_max 0.000
_refine_ls_shift/su_mean 0.000
_refine_ls_structure_factor_coef Fsqd
_refine_ls_weighting_details 'w=1/[\s^2^(Fo^2^)+(0.1000P)^2^] where P=(Fo^2^+2Fc^2^)/3'
_refine_ls_weighting_scheme calc
_refine_ls_wR_factor_gt 0.1633
_refine_ls_wR_factor_ref 0.2016
_reflns_Friedel_coverage 0.000
_reflns_Friedel_fraction_full .
_reflns_Friedel_fraction_max .
_reflns_number_gt 5694
_reflns_number_total 8905
_reflns_threshold_expression 'I > 2\s(I)'
_cod_data_source_file c5cc00940e2.cif
_cod_data_source_block b15100[Compound1]
_cod_database_code 7117112
_shelx_space_group_comment
;
The symmetry employed for this shelxl refinement is uniquely defined
by the following loop, which should always be used as a source of
symmetry information in preference to the above space-group names.
They are only intended as comments.
;
_shelx_estimated_absorpt_t_min 0.804
_shelx_estimated_absorpt_t_max 0.953
_shelxl_version_number 2014/6

loop_
_space_group_symop_operation_xyz
'x, y, z'
'-x, y, -z+1/2'
'x+1/2, y+1/2, z'
'-x+1/2, y+1/2, -z+1/2'
'-x, -y, -z'
'x, -y, z-1/2'
'-x+1/2, -y+1/2, -z'
'x+1/2, -y+1/2, z-1/2'

loop_
_atom_site_label
_atom_site_type_symbol
_atom_site_fract_x
_atom_site_fract_y
_atom_site_fract_z
_atom_site_U_iso_or_equiv
_atom_site_adp_type
_atom_site_occupancy
_atom_site_site_symmetry_order
_atom_site_calc_flag
_atom_site_refinement_flags_posn
_atom_site_refinement_flags_adp
_atom_site_refinement_flags_occupancy
_atom_site_disorder_assembly
_atom_site_disorder_group
Cu1 Cu 0.13409(2) 0.89331(3) 0.23739(2) 0.02657(15) Uani 1 1 d . . . . .
S1 S 0.13757(3) 0.92716(8) 0.34702(5) 0.0312(2) Uani 1 1 d . . . . .
Si1 Si 0.18433(4) 0.81752(8) 0.39088(5) 0.0310(3) Uani 1 1 d . . . . .
N1 N 0.10298(9) 0.9416(2) 0.09415(14) 0.0239(6) Uani 1 1 d . . . . .
N2 N 0.15833(10) 0.8321(2) 0.09454(14) 0.0253(6) Uani 1 1 d . . . . .
C1 C 0.13103(12) 0.8846(3) 0.13860(17) 0.0245(7) Uani 1 1 d . . . . .
C2 C 0.11281(12) 0.9259(3) 0.02480(17) 0.0277(8) Uani 1 1 d . . . . .
H2A H 0.0978 0.9576 -0.0151 0.033 Uiso 1 1 calc R U . . .
C3 C 0.14785(13) 0.8568(3) 0.02453(18) 0.0288(8) Uani 1 1 d . . . . .
H3A H 0.1624 0.8304 -0.0154 0.035 Uiso 1 1 calc R U . . .
C4 C 0.06468(12) 1.0014(3) 0.11782(17) 0.0261(7) Uani 1 1 d . . . . .
C5 C 0.07237(13) 1.1024(3) 0.14264(19) 0.0317(8) Uani 1 1 d . . . . .
C6 C 0.03410(14) 1.1572(4) 0.1635(2) 0.0432(10) Uani 1 1 d . . . . .
H6A H 0.0380 1.2262 0.1803 0.052 Uiso 1 1 calc R U . . .
C7 C -0.00970(15) 1.1137(4) 0.1602(2) 0.0469(11) Uani 1 1 d . . . . .
H7A H -0.0354 1.1528 0.1745 0.056 Uiso 1 1 calc R U . . .
C8 C -0.01592(13) 1.0126(4) 0.13604(19) 0.0387(10) Uani 1 1 d . . . . .
H8A H -0.0460 0.9831 0.1340 0.046 Uiso 1 1 calc R U . . .
C9 C 0.02111(12) 0.9546(3) 0.11484(18) 0.0308(8) Uani 1 1 d . . . . .
C10 C 0.19345(12) 0.7591(3) 0.11752(17) 0.0263(7) Uani 1 1 d . . . . .
C11 C 0.17975(13) 0.6589(3) 0.13624(18) 0.0319(8) Uani 1 1 d . . . . .
C12 C 0.21517(15) 0.5902(3) 0.1570(2) 0.0375(9) Uani 1 1 d . . . . .
H12A H 0.2073 0.5216 0.1703 0.045 Uiso 1 1 calc R U . . .
C13 C 0.26055(15) 0.6182(3) 0.1590(2) 0.0394(10) Uani 1 1 d . . . . .
H13A H 0.2837 0.5692 0.1730 0.047 Uiso 1 1 calc R U . . .
C14 C 0.27300(13) 0.7180(3) 0.14054(18) 0.0342(9) Uani 1 1 d . . . . .
H14A H 0.3047 0.7369 0.1422 0.041 Uiso 1 1 calc R U . . .
C15 C 0.23943(13) 0.7915(3) 0.11942(17) 0.0287(8) Uani 1 1 d . . . . .
C16 C 0.13221(17) 1.1956(5) 0.2194(2) 0.0594(14) Uani 1 1 d . . . . .
H16A H 0.1302 1.1402 0.2543 0.089 Uiso 1 1 calc R U . . .
H16B H 0.1638 1.2231 0.2205 0.089 Uiso 1 1 calc R U . . .
H16C H 0.1107 1.2514 0.2302 0.089 Uiso 1 1 calc R U . . .
C17 C 0.11977(13) 1.1523(3) 0.14632(19) 0.0325(8) Uani 1 1 d . . . . .
H17A H 0.1430 1.0976 0.1358 0.039 Uiso 1 1 calc R U . . .
C18 C 0.12270(16) 1.2362(4) 0.0919(3) 0.0580(13) Uani 1 1 d . . . . .
H18A H 0.1535 1.2675 0.0950 0.087 Uiso 1 1 calc R U . . .
H18B H 0.1170 1.2062 0.0450 0.087 Uiso 1 1 calc R U . . .
H18C H 0.0995 1.2895 0.1000 0.087 Uiso 1 1 calc R U . . .
C19 C -0.02555(14) 0.8315(4) 0.0368(2) 0.0447(10) Uani 1 1 d . . . . .
H19A H -0.0200 0.8766 -0.0033 0.067 Uiso 1 1 calc R U . . .
H19B H -0.0278 0.7592 0.0209 0.067 Uiso 1 1 calc R U . . .
H19C H -0.0545 0.8517 0.0577 0.067 Uiso 1 1 calc R U . . .
C20 C 0.01422(13) 0.8421(3) 0.0914(2) 0.0346(9) Uani 1 1 d . . . . .
H20A H 0.0431 0.8184 0.0696 0.042 Uiso 1 1 calc R U . . .
C21 C 0.00614(19) 0.7722(4) 0.1544(3) 0.0668(15) Uani 1 1 d . . . . .
H21A H 0.0319 0.7797 0.1891 0.100 Uiso 1 1 calc R U . . .
H21B H -0.0227 0.7923 0.1756 0.100 Uiso 1 1 calc R U . . .
H21C H 0.0040 0.6998 0.1388 0.100 Uiso 1 1 calc R U . . .
C22 C 0.1224(2) 0.5261(4) 0.0907(3) 0.0720(16) Uani 1 1 d . . . . .
H22A H 0.0898 0.5056 0.0906 0.108 Uiso 1 1 calc R U . . .
H22B H 0.1311 0.5394 0.0425 0.108 Uiso 1 1 calc R U . . .
H22C H 0.1416 0.4700 0.1109 0.108 Uiso 1 1 calc R U . . .
C23 C 0.12975(15) 0.6247(3) 0.1348(2) 0.0386(9) Uani 1 1 d . . . . .
H23A H 0.1105 0.6812 0.1124 0.046 Uiso 1 1 calc R U . . .
C24 C 0.11367(19) 0.6079(5) 0.2085(3) 0.0654(15) Uani 1 1 d . . . . .
H24A H 0.0813 0.5858 0.2061 0.098 Uiso 1 1 calc R U . . .
H24B H 0.1327 0.5541 0.2319 0.098 Uiso 1 1 calc R U . . .
H24C H 0.1167 0.6728 0.2350 0.098 Uiso 1 1 calc R U . . .
C25 C 0.28989(15) 0.9055(3) 0.0483(2) 0.0423(10) Uani 1 1 d . . . . .
H25A H 0.2979 0.9780 0.0392 0.063 Uiso 1 1 calc R U . . .
H25B H 0.3175 0.8681 0.0657 0.063 Uiso 1 1 calc R U . . .
H25C H 0.2778 0.8733 0.0047 0.063 Uiso 1 1 calc R U . . .
C26 C 0.25357(13) 0.9013(3) 0.10265(19) 0.0311(8) Uani 1 1 d . . . . .
H26A H 0.2255 0.9377 0.0825 0.037 Uiso 1 1 calc R U . . .
C27 C 0.26957(18) 0.9600(4) 0.1695(2) 0.0508(12) Uani 1 1 d . . . . .
H27A H 0.2785 1.0308 0.1572 0.076 Uiso 1 1 calc R U . . .
H27B H 0.2443 0.9625 0.2019 0.076 Uiso 1 1 calc R U . . .
H27C H 0.2961 0.9241 0.1921 0.076 Uiso 1 1 calc R U . . .
C28 C 0.23217(14) 0.7843(3) 0.3327(2) 0.0421(10) Uani 1 1 d . . . . .
H28A H 0.2193 0.7524 0.2894 0.063 Uiso 1 1 calc R U . . .
H28B H 0.2490 0.8476 0.3212 0.063 Uiso 1 1 calc R U . . .
H28C H 0.2533 0.7355 0.3570 0.063 Uiso 1 1 calc R U . . .
C29 C 0.20992(17) 0.8781(4) 0.4728(2) 0.0483(11) Uani 1 1 d . . . . .
H29A H 0.1852 0.8960 0.5040 0.072 Uiso 1 1 calc R U . . .
H29B H 0.2312 0.8289 0.4965 0.072 Uiso 1 1 calc R U . . .
H29C H 0.2268 0.9410 0.4607 0.072 Uiso 1 1 calc R U . . .
C30 C 0.15415(17) 0.6937(3) 0.4118(2) 0.0462(11) Uani 1 1 d . . . . .
H30A H 0.1287 0.7085 0.4424 0.069 Uiso 1 1 calc R U . . .
H30B H 0.1419 0.6617 0.3682 0.069 Uiso 1 1 calc R U . . .
H30C H 0.1761 0.6462 0.4357 0.069 Uiso 1 1 calc R U . . .
O1S O 0.0539(5) 1.3530(10) 0.4354(6) 0.280(5) Uiso 1 1 d D . . . .
C1S C 0.0855(4) 1.3448(10) 0.3772(6) 0.175(5) Uiso 1 1 d D . . . .
H1SA H 0.1176 1.3343 0.3961 0.210 Uiso 0.5 1 calc R U P A 1
H1SB H 0.0768 1.2845 0.3472 0.210 Uiso 0.5 1 calc R U P A 1
H1SC H 0.0967 1.2728 0.3712 0.210 Uiso 0.5 1 calc R U P B 2
H1SD H 0.1123 1.3922 0.3837 0.210 Uiso 0.5 1 calc R U P B 2
C2S C 0.0834(4) 1.4169(9) 0.3459(7) 0.071(3) Uiso 0.5 1 d D . P C 1
H2SA H 0.0747 1.4001 0.2963 0.085 Uiso 0.5 1 calc R U P C 1
H2SB H 0.1139 1.4516 0.3472 0.085 Uiso 0.5 1 calc R U P C 1
C3S C 0.0525(7) 1.4790(16) 0.3713(11) 0.149(8) Uiso 0.5 1 d D . P C 1
H3SA H 0.0365 1.5157 0.3316 0.179 Uiso 0.5 1 calc R U P C 1
H3SB H 0.0688 1.5320 0.4007 0.179 Uiso 0.5 1 calc R U P C 1
C4S C 0.0165(7) 1.4271(15) 0.4147(10) 0.108(6) Uiso 0.5 1 d D . P C 1
H4SA H 0.0057 1.4701 0.4537 0.129 Uiso 0.5 1 calc R U P C 1
H4SB H -0.0096 1.3961 0.3868 0.129 Uiso 0.5 1 calc R U P C 1
C2SA C 0.0484(4) 1.3832(9) 0.3078(6) 0.075(3) Uiso 0.5 1 d D . P C 2
H2SC H 0.0667 1.4148 0.2707 0.090 Uiso 0.5 1 calc R U P C 2
H2SD H 0.0325 1.3215 0.2875 0.090 Uiso 0.5 1 calc R U P C 2
C3SA C 0.0179(7) 1.4497(14) 0.3274(9) 0.124(6) Uiso 0.5 1 d D . P C 2
H3SC H -0.0139 1.4264 0.3139 0.148 Uiso 0.5 1 calc R U P C 2
H3SD H 0.0231 1.5190 0.3069 0.148 Uiso 0.5 1 calc R U P C 2
C4SA C 0.0257(16) 1.451(3) 0.4060(16) 0.28(3) Uiso 0.5 1 d D . P C 2
H4SC H -0.0045 1.4538 0.4280 0.337 Uiso 0.5 1 calc R U P C 2
H4SD H 0.0428 1.5153 0.4196 0.337 Uiso 0.5 1 calc R U P C 2

loop_
_atom_site_aniso_label
_atom_site_aniso_U_11
_atom_site_aniso_U_22
_atom_site_aniso_U_33
_atom_site_aniso_U_23
_atom_site_aniso_U_13
_atom_site_aniso_U_12
Cu1 0.0237(2) 0.0362(3) 0.0196(2) 0.00205(18) -0.00134(16) 0.00320(19)
S1 0.0286(5) 0.0425(5) 0.0223(4) -0.0007(4) -0.0007(4) 0.0075(4)
Si1 0.0343(6) 0.0340(6) 0.0243(5) -0.0011(4) -0.0025(4) 0.0066(5)
N1 0.0195(14) 0.0334(16) 0.0188(14) 0.0008(12) 0.0003(11) 0.0010(12)
N2 0.0287(16) 0.0275(15) 0.0196(14) 0.0035(11) -0.0010(11) 0.0016(13)
C1 0.0210(17) 0.0287(18) 0.0235(17) 0.0008(14) -0.0026(13) -0.0003(14)
C2 0.0306(19) 0.0346(19) 0.0175(16) 0.0016(14) -0.0046(14) -0.0005(16)
C3 0.032(2) 0.0328(19) 0.0211(17) 0.0002(15) -0.0003(14) 0.0021(16)
C4 0.0215(17) 0.0351(19) 0.0218(17) 0.0012(14) 0.0004(13) 0.0035(15)
C5 0.029(2) 0.042(2) 0.0247(18) -0.0052(16) -0.0012(15) 0.0042(17)
C6 0.039(2) 0.051(3) 0.039(2) -0.017(2) -0.0008(18) 0.007(2)
C7 0.031(2) 0.071(3) 0.040(2) -0.016(2) 0.0067(18) 0.005(2)
C8 0.0211(19) 0.066(3) 0.029(2) -0.0031(19) -0.0009(15) -0.0013(19)
C9 0.0262(19) 0.044(2) 0.0215(17) 0.0035(15) -0.0039(14) -0.0011(17)
C10 0.0292(19) 0.0294(18) 0.0199(16) -0.0019(14) -0.0033(14) 0.0081(15)
C11 0.040(2) 0.031(2) 0.0241(18) 0.0008(15) 0.0033(15) 0.0022(17)
C12 0.052(3) 0.030(2) 0.031(2) 0.0051(16) -0.0005(18) 0.0067(18)
C13 0.045(3) 0.038(2) 0.034(2) 0.0032(17) -0.0033(18) 0.0162(19)
C14 0.032(2) 0.045(2) 0.0251(18) -0.0021(17) -0.0051(15) 0.0073(18)
C15 0.034(2) 0.0330(19) 0.0187(16) -0.0005(14) -0.0006(14) 0.0018(16)
C16 0.049(3) 0.088(4) 0.040(3) -0.013(2) -0.008(2) -0.013(3)
C17 0.030(2) 0.034(2) 0.034(2) -0.0087(16) -0.0023(15) 0.0005(17)
C18 0.044(3) 0.074(3) 0.055(3) 0.016(3) -0.008(2) -0.020(3)
C19 0.036(2) 0.055(3) 0.042(2) -0.006(2) -0.0069(18) -0.004(2)
C20 0.0260(19) 0.042(2) 0.036(2) 0.0060(17) -0.0017(16) -0.0053(17)
C21 0.076(4) 0.071(3) 0.051(3) 0.027(3) -0.013(3) -0.021(3)
C22 0.062(3) 0.065(3) 0.090(4) -0.017(3) 0.007(3) -0.017(3)
C23 0.043(2) 0.033(2) 0.040(2) 0.0077(17) 0.0009(18) -0.0053(18)
C24 0.059(3) 0.086(4) 0.052(3) 0.026(3) 0.013(3) -0.006(3)
C25 0.047(3) 0.043(2) 0.038(2) -0.0018(18) 0.0099(19) 0.001(2)
C26 0.030(2) 0.033(2) 0.0297(19) 0.0000(15) -0.0041(15) -0.0013(16)
C27 0.069(3) 0.049(3) 0.036(2) -0.010(2) 0.008(2) -0.015(2)
C28 0.035(2) 0.045(2) 0.046(2) -0.0012(19) 0.0007(18) 0.0108(19)
C29 0.056(3) 0.054(3) 0.034(2) -0.0035(19) -0.012(2) 0.020(2)
C30 0.061(3) 0.038(2) 0.041(2) 0.0003(18) 0.009(2) 0.003(2)

loop_
_atom_type_symbol
_atom_type_description
_atom_type_scat_dispersion_real
_atom_type_scat_dispersion_imag
_atom_type_scat_source
C C 0.0033 0.0016 'International Tables Vol C Tables 4.2.6.8 and 6.1.1.4'
H H 0.0000 0.0000 'International Tables Vol C Tables 4.2.6.8 and 6.1.1.4'
N N 0.0061 0.0033 'International Tables Vol C Tables 4.2.6.8 and 6.1.1.4'
Si Si 0.0817 0.0704 'International Tables Vol C Tables 4.2.6.8 and 6.1.1.4'
S S 0.1246 0.1234 'International Tables Vol C Tables 4.2.6.8 and 6.1.1.4'
Cu Cu 0.3201 1.2651 'International Tables Vol C Tables 4.2.6.8 and 6.1.1.4'
O O 0.0106 0.0060 'International Tables Vol C Tables 4.2.6.8 and 6.1.1.4'

loop_
_geom_angle_atom_site_label_1
_geom_angle_atom_site_label_2
_geom_angle_atom_site_label_3
_geom_angle
_geom_angle_site_symmetry_1
_geom_angle_site_symmetry_3
C1 Cu1 S1 171.61(11) . .
Si1 S1 Cu1 104.64(5) . .
C28 Si1 C29 108.4(2) . .
C28 Si1 C30 107.4(2) . .
C29 Si1 C30 110.5(2) . .
C28 Si1 S1 113.62(15) . .
C29 Si1 S1 106.00(14) . .
C30 Si1 S1 110.99(16) . .
C1 N1 C2 111.9(3) . .
C1 N1 C4 122.7(3) . .
C2 N1 C4 125.1(3) . .
C1 N2 C3 111.8(3) . .
C1 N2 C10 124.1(3) . .
C3 N2 C10 124.2(3) . .
N2 C1 N1 103.4(3) . .
N2 C1 Cu1 130.1(2) . .
N1 C1 Cu1 126.1(3) . .
C3 C2 N1 106.8(3) . .
C3 C2 H2A 126.6 . .
N1 C2 H2A 126.6 . .
C2 C3 N2 106.2(3) . .
C2 C3 H3A 126.9 . .
N2 C3 H3A 126.9 . .
C9 C4 C5 123.0(3) . .
C9 C4 N1 117.6(3) . .
C5 C4 N1 119.4(3) . .
C6 C5 C4 116.9(4) . .
C6 C5 C17 120.4(4) . .
C4 C5 C17 122.7(3) . .
C7 C6 C5 121.5(4) . .
C7 C6 H6A 119.2 . .
C5 C6 H6A 119.2 . .
C6 C7 C8 119.9(4) . .
C6 C7 H7A 120.1 . .
C8 C7 H7A 120.1 . .
C9 C8 C7 120.8(4) . .
C9 C8 H8A 119.6 . .
C7 C8 H8A 119.6 . .
C8 C9 C4 117.8(4) . .
C8 C9 C20 120.4(3) . .
C4 C9 C20 121.8(3) . .
C15 C10 C11 123.4(3) . .
C15 C10 N2 118.3(3) . .
C11 C10 N2 118.3(3) . .
C12 C11 C10 116.3(4) . .
C12 C11 C23 120.7(3) . .
C10 C11 C23 123.0(3) . .
C13 C12 C11 122.3(4) . .
C13 C12 H12A 118.8 . .
C11 C12 H12A 118.8 . .
C12 C13 C14 120.1(4) . .
C12 C13 H13A 119.9 . .
C14 C13 H13A 119.9 . .
C13 C14 C15 120.9(4) . .
C13 C14 H14A 119.5 . .
C15 C14 H14A 119.5 . .
C10 C15 C14 117.0(3) . .
C10 C15 C26 122.8(3) . .
C14 C15 C26 120.1(3) . .
C17 C16 H16A 109.5 . .
C17 C16 H16B 109.5 . .
H16A C16 H16B 109.5 . .
C17 C16 H16C 109.5 . .
H16A C16 H16C 109.5 . .
H16B C16 H16C 109.5 . .
C18 C17 C5 110.6(3) . .
C18 C17 C16 110.4(4) . .
C5 C17 C16 111.9(3) . .
C18 C17 H17A 107.9 . .
C5 C17 H17A 107.9 . .
C16 C17 H17A 107.9 . .
C17 C18 H18A 109.5 . .
C17 C18 H18B 109.5 . .
H18A C18 H18B 109.5 . .
C17 C18 H18C 109.5 . .
H18A C18 H18C 109.5 . .
H18B C18 H18C 109.5 . .
C20 C19 H19A 109.5 . .
C20 C19 H19B 109.5 . .
H19A C19 H19B 109.5 . .
C20 C19 H19C 109.5 . .
H19A C19 H19C 109.5 . .
H19B C19 H19C 109.5 . .
C19 C20 C21 110.2(4) . .
C19 C20 C9 111.7(3) . .
C21 C20 C9 110.7(4) . .
C19 C20 H20A 108.1 . .
C21 C20 H20A 108.1 . .
C9 C20 H20A 108.1 . .
C20 C21 H21A 109.5 . .
C20 C21 H21B 109.5 . .
H21A C21 H21B 109.5 . .
C20 C21 H21C 109.5 . .
H21A C21 H21C 109.5 . .
H21B C21 H21C 109.5 . .
C23 C22 H22A 109.5 . .
C23 C22 H22B 109.5 . .
H22A C22 H22B 109.5 . .
C23 C22 H22C 109.5 . .
H22A C22 H22C 109.5 . .
H22B C22 H22C 109.5 . .
C11 C23 C24 111.0(4) . .
C11 C23 C22 111.1(4) . .
C24 C23 C22 110.4(4) . .
C11 C23 H23A 108.1 . .
C24 C23 H23A 108.1 . .
C22 C23 H23A 108.1 . .
C23 C24 H24A 109.5 . .
C23 C24 H24B 109.5 . .
H24A C24 H24B 109.5 . .
C23 C24 H24C 109.5 . .
H24A C24 H24C 109.5 . .
H24B C24 H24C 109.5 . .
C26 C25 H25A 109.5 . .
C26 C25 H25B 109.5 . .
H25A C25 H25B 109.5 . .
C26 C25 H25C 109.5 . .
H25A C25 H25C 109.5 . .
H25B C25 H25C 109.5 . .
C15 C26 C25 112.5(3) . .
C15 C26 C27 111.1(3) . .
C25 C26 C27 111.0(3) . .
C15 C26 H26A 107.3 . .
C25 C26 H26A 107.3 . .
C27 C26 H26A 107.3 . .
C26 C27 H27A 109.5 . .
C26 C27 H27B 109.5 . .
H27A C27 H27B 109.5 . .
C26 C27 H27C 109.5 . .
H27A C27 H27C 109.5 . .
H27B C27 H27C 109.5 . .
Si1 C28 H28A 109.5 . .
Si1 C28 H28B 109.5 . .
H28A C28 H28B 109.5 . .
Si1 C28 H28C 109.5 . .
H28A C28 H28C 109.5 . .
H28B C28 H28C 109.5 . .
Si1 C29 H29A 109.5 . .
Si1 C29 H29B 109.5 . .
H29A C29 H29B 109.5 . .
Si1 C29 H29C 109.5 . .
H29A C29 H29C 109.5 . .
H29B C29 H29C 109.5 . .
Si1 C30 H30A 109.5 . .
Si1 C30 H30B 109.5 . .
H30A C30 H30B 109.5 . .
Si1 C30 H30C 109.5 . .
H30A C30 H30C 109.5 . .
H30B C30 H30C 109.5 . .
C1S O1S C4S 108.5(12) . .
C1S O1S C4SA 96.8(15) . .
C2S C1S O1S 109.0(12) . .
O1S C1S C2SA 99.7(10) . .
C2S C1S C3S 38.6(9) . .
O1S C1S C3S 70.4(8) . .
C2S C1S H1SA 109.9 . .
O1S C1S H1SA 109.9 . .
C3S C1S H1SA 125.7 . .
C2S C1S H1SB 109.9 . .
O1S C1S H1SB 109.9 . .
C3S C1S H1SB 122.9 . .
H1SA C1S H1SB 108.3 . .
O1S C1S H1SC 111.8 . .
C2SA C1S H1SC 111.8 . .
O1S C1S H1SD 111.8 . .
C2SA C1S H1SD 111.8 . .
H1SC C1S H1SD 109.6 . .
C1S C2S C3S 109.7(15) . .
C1S C2S H2SA 109.7 . .
C3S C2S H2SA 109.7 . .
C1S C2S H2SB 109.7 . .
C3S C2S H2SB 109.7 . .
H2SA C2S H2SB 108.2 . .
C2S C3S C4S 115.5(17) . .
C2S C3S C1S 31.7(8) . .
C4S C3S C1S 85.8(11) . .
C2S C3S H3SA 108.4 . .
C4S C3S H3SA 108.4 . .
C1S C3S H3SA 132.2 . .
C2S C3S H3SB 108.4 . .
C4S C3S H3SB 108.4 . .
C1S C3S H3SB 110.7 . .
H3SA C3S H3SB 107.5 . .
O1S C4S C3S 85.2(13) . .
O1S C4S H4SA 114.4 . .
C3S C4S H4SA 114.4 . .
O1S C4S H4SB 114.4 . .
C3S C4S H4SB 114.4 . .
H4SA C4S H4SB 111.6 . .
C3SA C2SA C1S 112.0(12) . .
C3SA C2SA H2SC 109.2 . .
C1S C2SA H2SC 109.2 . .
C3SA C2SA H2SD 109.2 . .
C1S C2SA H2SD 109.2 . .
H2SC C2SA H2SD 107.9 . .
C2SA C3SA C4SA 102.9(18) . .
C2SA C3SA H3SC 111.2 . .
C4SA C3SA H3SC 111.2 . .
C2SA C3SA H3SD 111.2 . .
C4SA C3SA H3SD 111.2 . .
H3SC C3SA H3SD 109.1 . .
C3SA C4SA O1S 113(2) . .
C3SA C4SA H4SC 109.0 . .
O1S C4SA H4SC 109.0 . .
C3SA C4SA H4SD 109.0 . .
O1S C4SA H4SD 109.0 . .
H4SC C4SA H4SD 107.8 . .

loop_
_geom_bond_atom_site_label_1
_geom_bond_atom_site_label_2
_geom_bond_distance
_geom_bond_site_symmetry_2
Cu1 C1 1.885(3) .
Cu1 S1 2.1332(14) .
S1 Si1 2.1045(15) .
Si1 C28 1.864(4) .
Si1 C29 1.868(4) .
Si1 C30 1.871(4) .
N1 C1 1.362(4) .
N1 C2 1.380(4) .
N1 C4 1.441(4) .
N2 C1 1.360(4) .
N2 C3 1.392(4) .
N2 C10 1.439(4) .
C2 C3 1.351(5) .
C2 H2A 0.9500 .
C3 H3A 0.9500 .
C4 C9 1.399(5) .
C4 C5 1.400(5) .
C5 C6 1.388(5) .
C5 C17 1.516(5) .
C6 C7 1.387(6) .
C6 H6A 0.9500 .
C7 C8 1.391(6) .
C7 H7A 0.9500 .
C8 C9 1.384(5) .
C8 H8A 0.9500 .
C9 C20 1.528(6) .
C10 C15 1.396(5) .
C10 C11 1.403(5) .
C11 C12 1.399(5) .
C11 C23 1.514(6) .
C12 C13 1.363(6) .
C12 H12A 0.9500 .
C13 C14 1.385(6) .
C13 H13A 0.9500 .
C14 C15 1.404(5) .
C14 H14A 0.9500 .
C15 C26 1.511(5) .
C16 C17 1.528(5) .
C16 H16A 0.9800 .
C16 H16B 0.9800 .
C16 H16C 0.9800 .
C17 C18 1.504(6) .
C17 H17A 1.0000 .
C18 H18A 0.9800 .
C18 H18B 0.9800 .
C18 H18C 0.9800 .
C19 C20 1.524(5) .
C19 H19A 0.9800 .
C19 H19B 0.9800 .
C19 H19C 0.9800 .
C20 C21 1.526(6) .
C20 H20A 1.0000 .
C21 H21A 0.9800 .
C21 H21B 0.9800 .
C21 H21C 0.9800 .
C22 C23 1.533(6) .
C22 H22A 0.9800 .
C22 H22B 0.9800 .
C22 H22C 0.9800 .
C23 C24 1.516(6) .
C23 H23A 1.0000 .
C24 H24A 0.9800 .
C24 H24B 0.9800 .
C24 H24C 0.9800 .
C25 C26 1.512(5) .
C25 H25A 0.9800 .
C25 H25B 0.9800 .
C25 H25C 0.9800 .
C26 C27 1.536(5) .
C26 H26A 1.0000 .
C27 H27A 0.9800 .
C27 H27B 0.9800 .
C27 H27C 0.9800 .
C28 H28A 0.9800 .
C28 H28B 0.9800 .
C28 H28C 0.9800 .
C29 H29A 0.9800 .
C29 H29B 0.9800 .
C29 H29C 0.9800 .
C30 H30A 0.9800 .
C30 H30B 0.9800 .
C30 H30C 0.9800 .
O1S C1S 1.474(12) .
O1S C4S 1.485(17) .
O1S C4SA 1.60(3) .
C1S C2S 1.105(13) .
C1S C2SA 1.739(15) .
C1S C3S 1.98(2) .
C1S H1SA 0.9900 .
C1S H1SB 0.9900 .
C1S H1SC 0.9900 .
C1S H1SD 0.9900 .
C2S C3S 1.310(17) .
C2S H2SA 0.9900 .
C2S H2SB 0.9900 .
C3S C4S 1.52(2) .
C3S H3SA 0.9900 .
C3S H3SB 0.9900 .
C4S H4SA 0.9900 .
C4S H4SB 0.9900 .
C2SA C3SA 1.301(16) .
C2SA H2SC 0.9900 .
C2SA H2SD 0.9900 .
C3SA C4SA 1.50(3) .
C3SA H3SC 0.9900 .
C3SA H3SD 0.9900 .
C4SA H4SC 0.9900 .
C4SA H4SD 0.9900 .

loop_
_geom_torsion_atom_site_label_1
_geom_torsion_atom_site_label_2
_geom_torsion_atom_site_label_3
_geom_torsion_atom_site_label_4
_geom_torsion
_geom_torsion_site_symmetry_1
_geom_torsion_site_symmetry_2
_geom_torsion_site_symmetry_3
_geom_torsion_site_symmetry_4
C3 N2 C1 N1 0.7(4) . . . .
C10 N2 C1 N1 -178.7(3) . . . .
C3 N2 C1 Cu1 -172.3(3) . . . .
C10 N2 C1 Cu1 8.2(5) . . . .
C2 N1 C1 N2 -0.6(4) . . . .
C4 N1 C1 N2 173.1(3) . . . .
C2 N1 C1 Cu1 172.8(3) . . . .
C4 N1 C1 Cu1 -13.5(5) . . . .
C1 N1 C2 C3 0.3(4) . . . .
C4 N1 C2 C3 -173.2(3) . . . .
N1 C2 C3 N2 0.1(4) . . . .
C1 N2 C3 C2 -0.5(4) . . . .
C10 N2 C3 C2 178.9(3) . . . .
C1 N1 C4 C9 -94.2(4) . . . .
C2 N1 C4 C9 78.7(4) . . . .
C1 N1 C4 C5 85.7(4) . . . .
C2 N1 C4 C5 -101.4(4) . . . .
C9 C4 C5 C6 -1.4(5) . . . .
N1 C4 C5 C6 178.7(3) . . . .
C9 C4 C5 C17 179.5(3) . . . .
N1 C4 C5 C17 -0.4(5) . . . .
C4 C5 C6 C7 0.4(6) . . . .
C17 C5 C6 C7 179.6(4) . . . .
C5 C6 C7 C8 0.3(7) . . . .
C6 C7 C8 C9 -0.2(6) . . . .
C7 C8 C9 C4 -0.7(5) . . . .
C7 C8 C9 C20 177.3(4) . . . .
C5 C4 C9 C8 1.5(5) . . . .
N1 C4 C9 C8 -178.6(3) . . . .
C5 C4 C9 C20 -176.4(3) . . . .
N1 C4 C9 C20 3.5(5) . . . .
C1 N2 C10 C15 -102.0(4) . . . .
C3 N2 C10 C15 78.6(4) . . . .
C1 N2 C10 C11 78.6(4) . . . .
C3 N2 C10 C11 -100.8(4) . . . .
C15 C10 C11 C12 -0.5(5) . . . .
N2 C10 C11 C12 178.9(3) . . . .
C15 C10 C11 C23 179.3(3) . . . .
N2 C10 C11 C23 -1.3(5) . . . .
C10 C11 C12 C13 -0.2(5) . . . .
C23 C11 C12 C13 179.9(4) . . . .
C11 C12 C13 C14 0.6(6) . . . .
C12 C13 C14 C15 -0.3(6) . . . .
C11 C10 C15 C14 0.8(5) . . . .
N2 C10 C15 C14 -178.6(3) . . . .
C11 C10 C15 C26 -176.8(3) . . . .
N2 C10 C15 C26 3.8(5) . . . .
C13 C14 C15 C10 -0.4(5) . . . .
C13 C14 C15 C26 177.3(3) . . . .
C6 C5 C17 C18 -70.0(5) . . . .
C4 C5 C17 C18 109.1(4) . . . .
C6 C5 C17 C16 53.5(5) . . . .
C4 C5 C17 C16 -127.4(4) . . . .
C8 C9 C20 C19 50.4(5) . . . .
C4 C9 C20 C19 -131.7(4) . . . .
C8 C9 C20 C21 -72.8(5) . . . .
C4 C9 C20 C21 105.1(4) . . . .
C12 C11 C23 C24 69.3(5) . . . .
C10 C11 C23 C24 -110.5(4) . . . .
C12 C11 C23 C22 -54.0(5) . . . .
C10 C11 C23 C22 126.2(4) . . . .
C10 C15 C26 C25 -128.1(4) . . . .
C14 C15 C26 C25 54.3(4) . . . .
C10 C15 C26 C27 106.7(4) . . . .
C14 C15 C26 C27 -70.8(4) . . . .
C4S O1S C1S C2S 25.3(18) . . . .
C4SA O1S C1S C2SA -35(2) . . . .
C4S O1S C1S C3S 23.8(13) . . . .
O1S C1S C2S C3S -2(2) . . . .
C1S C2S C3S C4S -22(3) . . . .
C1S O1S C4S C3S -29.9(15) . . . .
C2S C3S C4S O1S 32(2) . . . .
C1S C3S C4S O1S 20.7(11) . . . .
O1S C1S C2SA C3SA 31.1(16) . . . .
C1S C2SA C3SA C4SA -7(3) . . . .
C2SA C3SA C4SA O1S -18(4) . . . .
C1S O1S C4SA C3SA 38(3) . . . .
